data_4063444
loop_
_publ_author_name
'Gaillard, Sylvain'
'Slawin, Alexandra M. Z.'
'Bonura, Allen T.'
'Stevens, Edwin D.'
'Nolan, Steven P.'

_publ_section_title
;
 Synthetic and Structural Studies of [AuCl3(NHC)] Complexes
;
_journal_issue 2
_journal_name_full Organometallics
_journal_page_first 394
_journal_paper_doi 10.1021/om900814e
_journal_volume 29
_journal_year 2010
_chemical_formula_moiety 'C23 H32 Au Cl3 N2,C23 H32 Au Cl N2'
_chemical_formula_sum 'C46 H64 Au2 Cl4 N4'
_chemical_formula_weight 1208.74
_chemical_name_systematic
; 
 ? 
;
_space_group_IT_number 2
_symmetry_cell_setting triclinic
_symmetry_space_group_name_Hall '-P 1'
_symmetry_space_group_name_H-M 'P -1'
_atom_sites_solution_hydrogens geom
_atom_sites_solution_primary direct
_atom_sites_solution_secondary difmap
_audit_creation_method SHELXL-97
_cell_angle_alpha 108.709(7)
_cell_angle_beta 104.723(8)
_cell_angle_gamma 97.566(9)
_cell_formula_units_Z 2
_cell_length_a 12.378(3)
_cell_length_b 13.778(3)
_cell_length_c 14.681(3)
_cell_measurement_reflns_used 4544
_cell_measurement_temperature 93(2)
_cell_measurement_theta_max 27.58
_cell_measurement_theta_min 1.53
_cell_volume 2230.6(9)
_computing_cell_refinement 'CrystalClear (Rigaku Corp., 2004)'
_computing_data_collection 'CrystalClear (Rigaku Corp., 2004)'
_computing_data_reduction 'CrystalClear (Rigaku Corp., 2004)'
_computing_molecular_graphics 'Bruker SHELXTL'
_computing_publication_material 'Bruker SHELXTL'
_computing_structure_refinement 'SHELXL-97 (Sheldrick, 1997)'
_computing_structure_solution 'SHELXS-97 (Sheldrick, 1990)'
_diffrn_ambient_temperature 93(2)
_diffrn_measured_fraction_theta_full 0.967
_diffrn_measured_fraction_theta_max 0.954
_diffrn_measurement_device_type CCD
_diffrn_measurement_method '\w and \f scans'
_diffrn_radiation_monochromator confocal
_diffrn_radiation_source 'rotating anode'
_diffrn_radiation_type MoK\a
_diffrn_radiation_wavelength 0.71073
_diffrn_reflns_av_R_equivalents 0.0562
_diffrn_reflns_av_sigmaI/netI 0.0634
_diffrn_reflns_limit_h_max 14
_diffrn_reflns_limit_h_min -13
_diffrn_reflns_limit_k_max 16
_diffrn_reflns_limit_k_min -16
_diffrn_reflns_limit_l_max 17
_diffrn_reflns_limit_l_min -17
_diffrn_reflns_number 13428
_diffrn_reflns_theta_full 25.00
_diffrn_reflns_theta_max 25.35
_diffrn_reflns_theta_min 1.75
_exptl_absorpt_coefficient_mu 6.846
_exptl_absorpt_correction_T_max 1.0000
_exptl_absorpt_correction_T_min 0.6712
_exptl_absorpt_correction_type multi-scan
_exptl_absorpt_process_details 'Jacobson, R. (1998) Private communication'
_exptl_crystal_colour colourless
_exptl_crystal_density_diffrn 1.800
_exptl_crystal_density_method 'not measured'
_exptl_crystal_description prism
_exptl_crystal_F_000 1188
_exptl_crystal_size_max 0.060
_exptl_crystal_size_mid 0.060
_exptl_crystal_size_min 0.030
_refine_diff_density_max 4.351
_refine_diff_density_min -1.073
_refine_diff_density_rms 0.208
_refine_ls_extinction_method none
_refine_ls_goodness_of_fit_ref 1.058
_refine_ls_hydrogen_treatment constr
_refine_ls_matrix_type full
_refine_ls_number_parameters 506
_refine_ls_number_reflns 7787
_refine_ls_number_restraints 0
_refine_ls_restrained_S_all 1.058
_refine_ls_R_factor_all 0.0839
_refine_ls_R_factor_gt 0.0564
_refine_ls_shift/su_max 0.003
_refine_ls_shift/su_mean 0.000
_refine_ls_structure_factor_coef Fsqd
_refine_ls_weighting_details 'calc w=1/[\s^2^(Fo^2^)+(0.0365P)^2^+40.3966P] where P=(Fo^2^+2Fc^2^)/3'
_refine_ls_weighting_scheme calc
_refine_ls_wR_factor_gt 0.1115
_refine_ls_wR_factor_ref 0.1220
_reflns_number_gt 5949
_reflns_number_total 7787
_reflns_threshold_expression >2sigma(I)
_cod_data_source_file om900814e_si_002.cif
_cod_data_source_block AuCl3(IAd),AuCl(IAd)
_cod_depositor_comments
;
The following automatic conversions were performed:

'_symmetry_cell_setting' value 'Triclinic' changed to 'triclinic'
according to the built-in table from CIF Core dictionary named
'cif_core.dic' version 2.4.1 from 2010-06-29.

Automatic conversion script
Id: cif_fix_values 1673 2011-04-08 12:14:43Z adriana 
;
_cod_original_cell_volume 2230.6(8)
_cod_original_sg_symbol_H-M P-1
_cod_database_code 4063444

loop_
_symmetry_equiv_pos_as_xyz
'x, y, z'
'-x, -y, -z'

loop_
_atom_site_label
_atom_site_type_symbol
_atom_site_fract_x
_atom_site_fract_y
_atom_site_fract_z
_atom_site_U_iso_or_equiv
_atom_site_adp_type
_atom_site_occupancy
_atom_site_symmetry_multiplicity
_atom_site_calc_flag
_atom_site_refinement_flags
_atom_site_disorder_assembly
_atom_site_disorder_group
Au1 Au 0.32653(4) 0.51700(3) 0.72086(3) 0.02121(13) Uani 1 1 d . . .
Cl1 Cl 0.4400(3) 0.6878(2) 0.7986(2) 0.0332(7) Uani 1 1 d . . .
Cl2 Cl 0.1602(3) 0.5741(2) 0.6981(2) 0.0338(7) Uani 1 1 d . . .
Cl3 Cl 0.4824(3) 0.4427(2) 0.7322(2) 0.0359(7) Uani 1 1 d . . .
C1 C 0.2289(10) 0.3693(8) 0.6571(8) 0.020(2) Uani 1 1 d . . .
N2 N 0.1944(8) 0.3079(7) 0.5579(6) 0.024(2) Uani 1 1 d . . .
C3 C 0.1311(10) 0.2105(9) 0.5478(9) 0.030(3) Uani 1 1 d . . .
H3A H 0.0952 0.1515 0.4864 0.036 Uiso 1 1 calc R . .
C4 C 0.1307(11) 0.2157(9) 0.6386(9) 0.034(3) Uani 1 1 d . . .
H4A H 0.0943 0.1606 0.6540 0.041 Uiso 1 1 calc R . .
N5 N 0.1917(8) 0.3140(7) 0.7080(7) 0.024(2) Uani 1 1 d . . .
C6 C 0.2138(10) 0.3289(9) 0.4677(8) 0.024(2) Uani 1 1 d . . .
C7 C 0.2777(11) 0.2484(10) 0.4207(9) 0.035(3) Uani 1 1 d . . .
H7A H 0.3532 0.2584 0.4705 0.042 Uiso 1 1 calc R . .
H7B H 0.2328 0.1761 0.4027 0.042 Uiso 1 1 calc R . .
C8 C 0.2952(11) 0.2621(10) 0.3261(10) 0.037(3) Uani 1 1 d . . .
H8A H 0.3379 0.2103 0.2960 0.045 Uiso 1 1 calc R . .
C9 C 0.1757(11) 0.2423(10) 0.2501(9) 0.036(3) Uani 1 1 d . . .
H9A H 0.1841 0.2484 0.1867 0.043 Uiso 1 1 calc R . .
H9B H 0.1319 0.1700 0.2334 0.043 Uiso 1 1 calc R . .
C10 C 0.1106(11) 0.3217(9) 0.2946(9) 0.029(3) Uani 1 1 d . . .
H10A H 0.0337 0.3088 0.2440 0.034 Uiso 1 1 calc R . .
C11 C 0.0949(9) 0.3103(8) 0.3906(8) 0.021(2) Uani 1 1 d . . .
H11A H 0.0492 0.2388 0.3741 0.025 Uiso 1 1 calc R . .
H11B H 0.0530 0.3621 0.4201 0.025 Uiso 1 1 calc R . .
C12 C 0.2813(9) 0.4395(8) 0.4940(8) 0.023(2) Uani 1 1 d . . .
H12A H 0.3574 0.4525 0.5442 0.027 Uiso 1 1 calc R . .
H12B H 0.2400 0.4914 0.5245 0.027 Uiso 1 1 calc R . .
C13 C 0.2970(11) 0.4529(10) 0.3972(9) 0.036(3) Uani 1 1 d . . .
H13A H 0.3415 0.5259 0.4146 0.043 Uiso 1 1 calc R . .
C14 C 0.3609(11) 0.3738(10) 0.3515(10) 0.039(3) Uani 1 1 d . . .
H14A H 0.4382 0.3873 0.4001 0.046 Uiso 1 1 calc R . .
H14B H 0.3705 0.3818 0.2892 0.046 Uiso 1 1 calc R . .
C15 C 0.1791(12) 0.4331(10) 0.3208(9) 0.037(3) Uani 1 1 d . . .
H15A H 0.1883 0.4416 0.2585 0.044 Uiso 1 1 calc R . .
H15B H 0.1371 0.4851 0.3498 0.044 Uiso 1 1 calc R . .
C16 C 0.2036(12) 0.3429(10) 0.8174(9) 0.037(3) Uani 1 1 d . . .
C17 C 0.247(2) 0.2577(14) 0.8506(13) 0.090(7) Uani 1 1 d . . .
H17A H 0.3220 0.2529 0.8394 0.109 Uiso 1 1 calc R . .
H17B H 0.1923 0.1889 0.8092 0.109 Uiso 1 1 calc R . .
C18 C 0.261(2) 0.2822(18) 0.9648(16) 0.092(7) Uani 1 1 d . . .
H18A H 0.2933 0.2291 0.9895 0.111 Uiso 1 1 calc R . .
C19 C 0.1405(18) 0.2791(16) 0.9646(13) 0.075(6) Uani 1 1 d . . .
H19A H 0.0930 0.2099 0.9145 0.090 Uiso 1 1 calc R . .
H19B H 0.1378 0.2811 1.0320 0.090 Uiso 1 1 calc R . .
C20 C 0.0855(19) 0.3585(17) 0.9432(17) 0.090(7) Uani 1 1 d . . .
H20A H 0.0071 0.3531 0.9507 0.108 Uiso 1 1 calc R . .
C21 C 0.0854(19) 0.3375(18) 0.8264(14) 0.088(7) Uani 1 1 d . . .
H21A H 0.0360 0.2671 0.7812 0.106 Uiso 1 1 calc R . .
H21B H 0.0524 0.3906 0.8038 0.106 Uiso 1 1 calc R . .
C22 C 0.2834(18) 0.4470(14) 0.8863(11) 0.078(6) Uani 1 1 d . . .
H22A H 0.2615 0.5023 0.8609 0.094 Uiso 1 1 calc R . .
H22B H 0.3626 0.4440 0.8854 0.094 Uiso 1 1 calc R . .
C23 C 0.2806(19) 0.4774(17) 0.9999(12) 0.084(7) Uani 1 1 d . . .
H23A H 0.3280 0.5496 1.0452 0.101 Uiso 1 1 calc R . .
C24 C 0.329(2) 0.392(2) 1.0268(14) 0.129(11) Uani 1 1 d . . .
H24A H 0.4071 0.3974 1.0206 0.155 Uiso 1 1 calc R . .
H24B H 0.3366 0.4050 1.0988 0.155 Uiso 1 1 calc R . .
C25 C 0.158(3) 0.4657(18) 0.9929(18) 0.116(10) Uani 1 1 d . . .
H25A H 0.1533 0.4950 1.0624 0.139 Uiso 1 1 calc R . .
H25B H 0.1253 0.5093 0.9559 0.139 Uiso 1 1 calc R . .
Au31 Au 0.85628(4) 0.06203(3) 0.72638(3) 0.02161(13) Uani 1 1 d . . .
Cl31 Cl 1.0122(2) -0.0052(2) 0.7104(2) 0.0268(6) Uani 1 1 d . . .
C31 C 0.7226(9) 0.1251(8) 0.7399(9) 0.024(3) Uani 1 1 d . . .
N32 N 0.6611(8) 0.1628(7) 0.6732(8) 0.028(2) Uani 1 1 d . . .
C33 C 0.5780(13) 0.2043(10) 0.7112(12) 0.044(4) Uani 1 1 d . . .
H33A H 0.5236 0.2361 0.6800 0.053 Uiso 1 1 calc R . .
C34 C 0.5880(11) 0.1919(10) 0.7983(11) 0.036(3) Uani 1 1 d . . .
H34A H 0.5425 0.2131 0.8411 0.043 Uiso 1 1 calc R . .
N35 N 0.6767(8) 0.1424(7) 0.8158(8) 0.027(2) Uani 1 1 d . . .
C36 C 0.6788(11) 0.1608(9) 0.5745(9) 0.030(3) Uani 1 1 d . . .
C37 C 0.6702(10) 0.0467(9) 0.5071(9) 0.028(3) Uani 1 1 d . . .
H37A H 0.7276 0.0171 0.5435 0.034 Uiso 1 1 calc R . .
H37B H 0.5929 0.0031 0.4918 0.034 Uiso 1 1 calc R . .
C38 C 0.6917(12) 0.0435(11) 0.4082(10) 0.039(3) Uani 1 1 d . . .
H38A H 0.6876 -0.0306 0.3654 0.046 Uiso 1 1 calc R . .
C39 C 0.5981(12) 0.0866(12) 0.3514(12) 0.050(4) Uani 1 1 d . . .
H39A H 0.6100 0.0854 0.2869 0.060 Uiso 1 1 calc R . .
H39B H 0.5212 0.0420 0.3356 0.060 Uiso 1 1 calc R . .
C40 C 0.6056(11) 0.1977(11) 0.4178(11) 0.039(3) Uani 1 1 d . . .
H40A H 0.5446 0.2259 0.3821 0.046 Uiso 1 1 calc R . .
C41 C 0.5896(11) 0.2020(11) 0.5182(10) 0.037(3) Uani 1 1 d . . .
H41A H 0.5942 0.2757 0.5601 0.044 Uiso 1 1 calc R . .
H41B H 0.5125 0.1596 0.5054 0.044 Uiso 1 1 calc R . .
C42 C 0.7973(11) 0.2289(10) 0.5969(10) 0.034(3) Uani 1 1 d . . .
H42A H 0.8027 0.3024 0.6400 0.040 Uiso 1 1 calc R . .
H42B H 0.8575 0.2021 0.6338 0.040 Uiso 1 1 calc R . .
C43 C 0.8152(11) 0.2256(10) 0.4985(10) 0.035(3) Uani 1 1 d . . .
H43A H 0.8931 0.2699 0.5135 0.042 Uiso 1 1 calc R . .
C44 C 0.8092(10) 0.1120(11) 0.4320(10) 0.035(3) Uani 1 1 d . . .
H44A H 0.8234 0.1107 0.3682 0.042 Uiso 1 1 calc R . .
H44B H 0.8692 0.0843 0.4680 0.042 Uiso 1 1 calc R . .
C45 C 0.7256(12) 0.2684(12) 0.4404(12) 0.046(4) Uani 1 1 d . . .
H45A H 0.7393 0.2662 0.3762 0.055 Uiso 1 1 calc R . .
H45B H 0.7297 0.3423 0.4813 0.055 Uiso 1 1 calc R . .
C46 C 0.7113(9) 0.1074(9) 0.9028(9) 0.024(2) Uani 1 1 d . . .
C47 C 0.6910(10) -0.0127(8) 0.8617(8) 0.023(2) Uani 1 1 d . . .
H47A H 0.7360 -0.0348 0.8149 0.028 Uiso 1 1 calc R . .
H47B H 0.6087 -0.0444 0.8233 0.028 Uiso 1 1 calc R . .
C48 C 0.7272(10) -0.0519(10) 0.9496(9) 0.029(3) Uani 1 1 d . . .
H48A H 0.7136 -0.1304 0.9216 0.035 Uiso 1 1 calc R . .
C49 C 0.6578(10) -0.0200(10) 1.0204(9) 0.031(3) Uani 1 1 d . . .
H49A H 0.5753 -0.0530 0.9836 0.038 Uiso 1 1 calc R . .
H49B H 0.6818 -0.0447 1.0771 0.038 Uiso 1 1 calc R . .
C50 C 0.6759(11) 0.0978(11) 1.0611(9) 0.036(3) Uani 1 1 d . . .
H50A H 0.6287 0.1181 1.1072 0.043 Uiso 1 1 calc R . .
C51 C 0.6405(12) 0.1389(10) 0.9761(10) 0.037(3) Uani 1 1 d . . .
H51A H 0.6535 0.2165 1.0050 0.045 Uiso 1 1 calc R . .
H51B H 0.5577 0.1091 0.9386 0.045 Uiso 1 1 calc R . .
C52 C 0.8398(10) 0.1569(10) 0.9651(9) 0.032(3) Uani 1 1 d . . .
H52A H 0.8878 0.1386 0.9203 0.038 Uiso 1 1 calc R . .
H52B H 0.8527 0.2346 0.9936 0.038 Uiso 1 1 calc R . .
C53 C 0.8740(10) 0.1163(10) 1.0503(9) 0.033(3) Uani 1 1 d . . .
H53A H 0.9571 0.1485 1.0893 0.040 Uiso 1 1 calc R . .
C54 C 0.8562(10) -0.0037(10) 1.0066(9) 0.030(3) Uani 1 1 d . . .
H54A H 0.8820 -0.0300 1.0619 0.036 Uiso 1 1 calc R . .
H54B H 0.9014 -0.0238 0.9597 0.036 Uiso 1 1 calc R . .
C55 C 0.8032(12) 0.1456(11) 1.1221(10) 0.043(3) Uani 1 1 d . . .
H55A H 0.8169 0.2232 1.1534 0.052 Uiso 1 1 calc R . .
H55B H 0.8259 0.1180 1.1769 0.052 Uiso 1 1 calc R . .

loop_
_atom_site_aniso_label
_atom_site_aniso_U_11
_atom_site_aniso_U_22
_atom_site_aniso_U_33
_atom_site_aniso_U_23
_atom_site_aniso_U_13
_atom_site_aniso_U_12
Au1 0.0230(2) 0.0148(2) 0.0220(2) 0.00446(18) 0.00507(19) 0.00161(18)
Cl1 0.0365(17) 0.0182(14) 0.0360(16) 0.0013(12) 0.0112(14) 0.0002(12)
Cl2 0.0304(16) 0.0343(17) 0.0405(17) 0.0122(14) 0.0155(14) 0.0160(13)
Cl3 0.0238(15) 0.0275(16) 0.0445(18) 0.0062(14) 0.0002(13) 0.0060(12)
C1 0.031(6) 0.012(5) 0.016(5) 0.003(4) 0.007(5) 0.003(5)
N2 0.032(5) 0.022(5) 0.010(4) 0.004(4) 0.000(4) 0.000(4)
C3 0.025(6) 0.016(6) 0.028(6) -0.002(5) -0.002(5) -0.015(5)
C4 0.038(7) 0.020(6) 0.029(7) 0.007(5) -0.001(6) -0.019(5)
N5 0.023(5) 0.017(5) 0.020(5) 0.003(4) -0.006(4) -0.004(4)
C6 0.027(6) 0.021(6) 0.019(6) -0.002(5) 0.008(5) 0.007(5)
C7 0.022(6) 0.038(7) 0.029(7) -0.002(6) 0.001(5) 0.003(6)
C8 0.034(7) 0.027(7) 0.044(8) -0.003(6) 0.025(6) -0.001(6)
C9 0.040(8) 0.035(7) 0.028(6) 0.007(6) 0.016(6) -0.002(6)
C10 0.032(7) 0.030(6) 0.023(6) 0.008(5) 0.008(5) 0.008(5)
C11 0.024(6) 0.013(5) 0.020(5) 0.001(4) 0.006(5) 0.006(4)
C12 0.022(6) 0.019(6) 0.019(5) -0.002(4) 0.008(5) -0.001(5)
C13 0.043(8) 0.031(7) 0.029(7) 0.005(6) 0.020(6) -0.003(6)
C14 0.037(7) 0.038(7) 0.031(7) -0.004(6) 0.021(6) -0.004(6)
C15 0.055(9) 0.039(7) 0.028(7) 0.017(6) 0.024(6) 0.016(7)
C16 0.047(8) 0.039(7) 0.017(6) 0.011(5) 0.007(6) -0.013(6)
C17 0.15(2) 0.054(11) 0.054(11) 0.034(9) -0.004(12) 0.000(12)
C18 0.105(18) 0.097(17) 0.086(15) 0.072(14) 0.007(13) 0.009(14)
C19 0.091(15) 0.077(14) 0.035(9) 0.016(9) 0.005(9) -0.005(12)
C20 0.078(15) 0.069(13) 0.110(18) 0.031(13) 0.026(13) -0.014(11)
C21 0.101(17) 0.102(17) 0.050(11) 0.008(11) 0.037(11) 0.010(13)
C22 0.108(16) 0.058(11) 0.028(8) -0.003(7) 0.006(9) -0.040(10)
C23 0.095(16) 0.090(14) 0.038(9) 0.041(10) -0.015(10) -0.047(12)
C24 0.103(19) 0.19(3) 0.021(9) -0.017(13) -0.025(10) 0.015(19)
C25 0.19(3) 0.074(15) 0.093(17) 0.014(13) 0.10(2) 0.012(17)
Au31 0.0214(2) 0.0203(2) 0.0253(2) 0.00811(19) 0.01037(19) 0.00671(19)
Cl31 0.0213(14) 0.0264(15) 0.0295(15) 0.0052(12) 0.0088(12) 0.0069(11)
C31 0.019(6) 0.014(5) 0.031(6) 0.005(5) 0.003(5) 0.000(4)
N32 0.020(5) 0.022(5) 0.052(7) 0.021(5) 0.016(5) 0.012(4)
C33 0.053(9) 0.037(8) 0.068(10) 0.030(7) 0.037(8) 0.032(7)
C34 0.040(8) 0.030(7) 0.054(8) 0.020(6) 0.029(7) 0.019(6)
N35 0.029(5) 0.021(5) 0.040(6) 0.014(4) 0.018(5) 0.013(4)
C36 0.034(7) 0.030(7) 0.035(7) 0.022(6) 0.016(6) 0.007(5)
C37 0.019(6) 0.020(6) 0.042(7) 0.015(5) 0.003(5) 0.001(5)
C38 0.051(8) 0.041(8) 0.034(7) 0.019(6) 0.017(6) 0.025(7)
C39 0.033(8) 0.059(10) 0.056(9) 0.032(8) 0.001(7) 0.003(7)
C40 0.026(7) 0.052(8) 0.060(9) 0.047(8) 0.009(6) 0.021(6)
C41 0.029(7) 0.047(8) 0.057(9) 0.033(7) 0.020(6) 0.030(6)
C42 0.030(7) 0.028(7) 0.047(8) 0.016(6) 0.017(6) 0.005(5)
C43 0.031(7) 0.042(8) 0.041(7) 0.023(6) 0.017(6) 0.009(6)
C44 0.026(7) 0.063(9) 0.038(7) 0.032(7) 0.019(6) 0.027(6)
C45 0.047(9) 0.055(9) 0.063(10) 0.043(8) 0.031(8) 0.022(7)
C46 0.022(6) 0.021(6) 0.032(6) 0.009(5) 0.018(5) 0.000(5)
C47 0.027(6) 0.024(6) 0.015(5) 0.006(5) 0.003(5) 0.005(5)
C48 0.027(6) 0.031(7) 0.031(7) 0.015(5) 0.008(5) 0.011(5)
C49 0.029(7) 0.054(8) 0.031(7) 0.025(6) 0.024(6) 0.019(6)
C50 0.039(7) 0.051(8) 0.025(6) 0.011(6) 0.022(6) 0.021(6)
C51 0.046(8) 0.032(7) 0.039(7) 0.006(6) 0.027(7) 0.016(6)
C52 0.026(6) 0.036(7) 0.031(7) 0.006(6) 0.016(5) 0.004(5)
C53 0.018(6) 0.034(7) 0.034(7) 0.000(6) 0.006(5) 0.002(5)
C54 0.026(6) 0.040(7) 0.024(6) 0.009(5) 0.006(5) 0.018(6)
C55 0.049(9) 0.043(8) 0.029(7) -0.001(6) 0.017(7) 0.006(7)

loop_
_atom_type_symbol
_atom_type_description
_atom_type_scat_dispersion_real
_atom_type_scat_dispersion_imag
_atom_type_scat_source
C C 0.0033 0.0016 'International Tables Vol C Tables 4.2.6.8 and 6.1.1.4'
H H 0.0000 0.0000 'International Tables Vol C Tables 4.2.6.8 and 6.1.1.4'
N N 0.0061 0.0033 'International Tables Vol C Tables 4.2.6.8 and 6.1.1.4'
Cl Cl 0.1484 0.1585 'International Tables Vol C Tables 4.2.6.8 and 6.1.1.4'
Au Au -2.0133 8.8022 'International Tables Vol C Tables 4.2.6.8 and 6.1.1.4'

loop_
_geom_angle_atom_site_label_1
_geom_angle_atom_site_label_2
_geom_angle_atom_site_label_3
_geom_angle
_geom_angle_site_symmetry_1
_geom_angle_site_symmetry_3
_geom_angle_publ_flag
C1 Au1 Cl2 87.5(3) . . ?
C1 Au1 Cl3 86.7(3) . . ?
Cl2 Au1 Cl3 174.06(11) . . ?
C1 Au1 Cl1 178.6(3) . . ?
Cl2 Au1 Cl1 92.69(11) . . ?
Cl3 Au1 Cl1 93.09(11) . . ?
N5 C1 N2 108.9(9) . . ?
N5 C1 Au1 124.9(8) . . ?
N2 C1 Au1 126.2(8) . . ?
C1 N2 C3 106.9(9) . . ?
C1 N2 C6 131.3(9) . . ?
C3 N2 C6 121.8(8) . . ?
C4 C3 N2 107.6(9) . . ?
C4 C3 H3A 126.2 . . ?
N2 C3 H3A 126.2 . . ?
C3 C4 N5 109.0(10) . . ?
C3 C4 H4A 125.5 . . ?
N5 C4 H4A 125.5 . . ?
C1 N5 C4 107.6(9) . . ?
C1 N5 C16 131.6(9) . . ?
C4 N5 C16 120.7(10) . . ?
N2 C6 C12 113.7(8) . . ?
N2 C6 C7 107.3(9) . . ?
C12 C6 C7 109.8(9) . . ?
N2 C6 C11 107.7(9) . . ?
C12 C6 C11 109.1(9) . . ?
C7 C6 C11 109.1(9) . . ?
C8 C7 C6 110.0(11) . . ?
C8 C7 H7A 109.7 . . ?
C6 C7 H7A 109.7 . . ?
C8 C7 H7B 109.7 . . ?
C6 C7 H7B 109.7 . . ?
H7A C7 H7B 108.2 . . ?
C14 C8 C7 110.5(10) . . ?
C14 C8 C9 108.8(11) . . ?
C7 C8 C9 107.6(10) . . ?
C14 C8 H8A 109.9 . . ?
C7 C8 H8A 109.9 . . ?
C9 C8 H8A 109.9 . . ?
C10 C9 C8 110.4(10) . . ?
C10 C9 H9A 109.6 . . ?
C8 C9 H9A 109.6 . . ?
C10 C9 H9B 109.6 . . ?
C8 C9 H9B 109.6 . . ?
H9A C9 H9B 108.1 . . ?
C9 C10 C11 109.6(10) . . ?
C9 C10 C15 109.3(10) . . ?
C11 C10 C15 109.2(9) . . ?
C9 C10 H10A 109.6 . . ?
C11 C10 H10A 109.6 . . ?
C15 C10 H10A 109.6 . . ?
C10 C11 C6 109.3(9) . . ?
C10 C11 H11A 109.8 . . ?
C6 C11 H11A 109.8 . . ?
C10 C11 H11B 109.8 . . ?
C6 C11 H11B 109.8 . . ?
H11A C11 H11B 108.3 . . ?
C6 C12 C13 109.7(9) . . ?
C6 C12 H12A 109.7 . . ?
C13 C12 H12A 109.7 . . ?
C6 C12 H12B 109.7 . . ?
C13 C12 H12B 109.7 . . ?
H12A C12 H12B 108.2 . . ?
C14 C13 C15 109.2(10) . . ?
C14 C13 C12 109.4(11) . . ?
C15 C13 C12 109.1(10) . . ?
C14 C13 H13A 109.7 . . ?
C15 C13 H13A 109.7 . . ?
C12 C13 H13A 109.7 . . ?
C13 C14 C8 110.4(10) . . ?
C13 C14 H14A 109.6 . . ?
C8 C14 H14A 109.6 . . ?
C13 C14 H14B 109.6 . . ?
C8 C14 H14B 109.6 . . ?
H14A C14 H14B 108.1 . . ?
C13 C15 C10 109.8(10) . . ?
C13 C15 H15A 109.7 . . ?
C10 C15 H15A 109.7 . . ?
C13 C15 H15B 109.7 . . ?
C10 C15 H15B 109.7 . . ?
H15A C15 H15B 108.2 . . ?
N5 C16 C21 107.2(11) . . ?
N5 C16 C22 115.3(10) . . ?
C21 C16 C22 111.6(15) . . ?
N5 C16 C17 107.9(12) . . ?
C21 C16 C17 106.1(15) . . ?
C22 C16 C17 108.2(14) . . ?
C16 C17 C18 110.9(16) . . ?
C16 C17 H17A 109.4 . . ?
C18 C17 H17A 109.4 . . ?
C16 C17 H17B 109.5 . . ?
C18 C17 H17B 109.5 . . ?
H17A C17 H17B 108.0 . . ?
C19 C18 C24 107(2) . . ?
C19 C18 C17 101.2(17) . . ?
C24 C18 C17 110.1(17) . . ?
C19 C18 H18A 112.5 . . ?
C24 C18 H18A 112.5 . . ?
C17 C18 H18A 112.5 . . ?
C20 C19 C18 119.7(18) . . ?
C20 C19 H19A 107.4 . . ?
C18 C19 H19A 107.4 . . ?
C20 C19 H19B 107.4 . . ?
C18 C19 H19B 107.4 . . ?
H19A C19 H19B 106.9 . . ?
C19 C20 C25 114(2) . . ?
C19 C20 C21 101.5(18) . . ?
C25 C20 C21 98.9(16) . . ?
C19 C20 H20A 113.5 . . ?
C25 C20 H20A 113.5 . . ?
C21 C20 H20A 113.5 . . ?
C16 C21 C20 112.1(16) . . ?
C16 C21 H21A 109.2 . . ?
C20 C21 H21A 109.2 . . ?
C16 C21 H21B 109.2 . . ?
C20 C21 H21B 109.2 . . ?
H21A C21 H21B 107.9 . . ?
C16 C22 C23 112.0(13) . . ?
C16 C22 H22A 109.2 . . ?
C23 C22 H22A 109.2 . . ?
C16 C22 H22B 109.2 . . ?
C23 C22 H22B 109.2 . . ?
H22A C22 H22B 107.9 . . ?
C25 C23 C24 111.9(18) . . ?
C25 C23 C22 105.7(16) . . ?
C24 C23 C22 100(2) . . ?
C25 C23 H23A 112.7 . . ?
C24 C23 H23A 112.7 . . ?
C22 C23 H23A 112.7 . . ?
C18 C24 C23 115.8(17) . . ?
C18 C24 H24A 108.3 . . ?
C23 C24 H24A 108.3 . . ?
C18 C24 H24B 108.3 . . ?
C23 C24 H24B 108.3 . . ?
H24A C24 H24B 107.4 . . ?
C20 C25 C23 117(2) . . ?
C20 C25 H25A 108.1 . . ?
C23 C25 H25A 108.1 . . ?
C20 C25 H25B 108.1 . . ?
C23 C25 H25B 108.1 . . ?
H25A C25 H25B 107.3 . . ?
C31 Au31 Cl31 178.1(3) . . ?
N35 C31 N32 106.1(10) . . ?
N35 C31 Au31 128.3(8) . . ?
N32 C31 Au31 125.6(8) . . ?
C31 N32 C33 108.4(10) . . ?
C31 N32 C36 126.5(9) . . ?
C33 N32 C36 125.0(10) . . ?
C34 C33 N32 108.0(12) . . ?
C34 C33 H33A 126.0 . . ?
N32 C33 H33A 126.0 . . ?
C33 C34 N35 107.5(11) . . ?
C33 C34 H34A 126.3 . . ?
N35 C34 H34A 126.3 . . ?
C31 N35 C34 110.1(10) . . ?
C31 N35 C46 125.1(9) . . ?
C34 N35 C46 124.7(10) . . ?
C41 C36 N32 111.2(10) . . ?
C41 C36 C42 109.0(10) . . ?
N32 C36 C42 109.2(10) . . ?
C41 C36 C37 108.1(10) . . ?
N32 C36 C37 109.5(9) . . ?
C42 C36 C37 109.9(10) . . ?
C38 C37 C36 110.2(9) . . ?
C38 C37 H37A 109.6 . . ?
C36 C37 H37A 109.6 . . ?
C38 C37 H37B 109.6 . . ?
C36 C37 H37B 109.6 . . ?
H37A C37 H37B 108.1 . . ?
C44 C38 C37 109.4(10) . . ?
C44 C38 C39 109.7(11) . . ?
C37 C38 C39 108.2(11) . . ?
C44 C38 H38A 109.8 . . ?
C37 C38 H38A 109.8 . . ?
C39 C38 H38A 109.8 . . ?
C40 C39 C38 108.7(11) . . ?
C40 C39 H39A 110.0 . . ?
C38 C39 H39A 110.0 . . ?
C40 C39 H39B 110.0 . . ?
C38 C39 H39B 110.0 . . ?
H39A C39 H39B 108.3 . . ?
C39 C40 C41 111.0(11) . . ?
C39 C40 C45 109.9(11) . . ?
C41 C40 C45 108.3(11) . . ?
C39 C40 H40A 109.2 . . ?
C41 C40 H40A 109.2 . . ?
C45 C40 H40A 109.2 . . ?
C36 C41 C40 111.3(10) . . ?
C36 C41 H41A 109.4 . . ?
C40 C41 H41A 109.4 . . ?
C36 C41 H41B 109.4 . . ?
C40 C41 H41B 109.4 . . ?
H41A C41 H41B 108.0 . . ?
C43 C42 C36 109.0(10) . . ?
C43 C42 H42A 109.9 . . ?
C36 C42 H42A 109.9 . . ?
C43 C42 H42B 109.9 . . ?
C36 C42 H42B 109.9 . . ?
H42A C42 H42B 108.3 . . ?
C42 C43 C45 111.4(11) . . ?
C42 C43 C44 110.2(10) . . ?
C45 C43 C44 109.1(11) . . ?
C42 C43 H43A 108.7 . . ?
C45 C43 H43A 108.7 . . ?
C44 C43 H43A 108.7 . . ?
C38 C44 C43 109.5(10) . . ?
C38 C44 H44A 109.8 . . ?
C43 C44 H44A 109.8 . . ?
C38 C44 H44B 109.8 . . ?
C43 C44 H44B 109.8 . . ?
H44A C44 H44B 108.2 . . ?
C43 C45 C40 107.4(10) . . ?
C43 C45 H45A 110.2 . . ?
C40 C45 H45A 110.2 . . ?
C43 C45 H45B 110.2 . . ?
C40 C45 H45B 110.2 . . ?
H45A C45 H45B 108.5 . . ?
N35 C46 C47 108.6(9) . . ?
N35 C46 C51 112.1(10) . . ?
C47 C46 C51 108.1(9) . . ?
N35 C46 C52 111.0(9) . . ?
C47 C46 C52 109.5(10) . . ?
C51 C46 C52 107.5(10) . . ?
C46 C47 C48 110.2(9) . . ?
C46 C47 H47A 109.6 . . ?
C48 C47 H47A 109.6 . . ?
C46 C47 H47B 109.6 . . ?
C48 C47 H47B 109.6 . . ?
H47A C47 H47B 108.1 . . ?
C49 C48 C47 110.0(10) . . ?
C49 C48 C54 110.3(10) . . ?
C47 C48 C54 108.7(10) . . ?
C49 C48 H48A 109.3 . . ?
C47 C48 H48A 109.3 . . ?
C54 C48 H48A 109.3 . . ?
C50 C49 C48 109.6(10) . . ?
C50 C49 H49A 109.8 . . ?
C48 C49 H49A 109.8 . . ?
C50 C49 H49B 109.8 . . ?
C48 C49 H49B 109.8 . . ?
H49A C49 H49B 108.2 . . ?
C49 C50 C51 111.4(10) . . ?
C49 C50 C55 108.2(11) . . ?
C51 C50 C55 110.5(11) . . ?
C49 C50 H50A 108.9 . . ?
C51 C50 H50A 108.9 . . ?
C55 C50 H50A 108.9 . . ?
C50 C51 C46 110.0(10) . . ?
C50 C51 H51A 109.7 . . ?
C46 C51 H51A 109.7 . . ?
C50 C51 H51B 109.7 . . ?
C46 C51 H51B 109.7 . . ?
H51A C51 H51B 108.2 . . ?
C53 C52 C46 109.9(10) . . ?
C53 C52 H52A 109.7 . . ?
C46 C52 H52A 109.7 . . ?
C53 C52 H52B 109.7 . . ?
C46 C52 H52B 109.7 . . ?
H52A C52 H52B 108.2 . . ?
C52 C53 C55 110.9(11) . . ?
C52 C53 C54 110.0(10) . . ?
C55 C53 C54 109.3(11) . . ?
C52 C53 H53A 108.9 . . ?
C55 C53 H53A 108.9 . . ?
C54 C53 H53A 108.9 . . ?
C53 C54 C48 108.1(9) . . ?
C53 C54 H54A 110.1 . . ?
C48 C54 H54A 110.1 . . ?
C53 C54 H54B 110.1 . . ?
C48 C54 H54B 110.1 . . ?
H54A C54 H54B 108.4 . . ?
C53 C55 C50 108.4(10) . . ?
C53 C55 H55A 110.0 . . ?
C50 C55 H55A 110.0 . . ?
C53 C55 H55B 110.0 . . ?
C50 C55 H55B 110.0 . . ?
H55A C55 H55B 108.4 . . ?

loop_
_geom_bond_atom_site_label_1
_geom_bond_atom_site_label_2
_geom_bond_distance
_geom_bond_site_symmetry_2
_geom_bond_publ_flag
Au1 C1 2.009(10) . ?
Au1 Cl2 2.284(3) . ?
Au1 Cl3 2.295(3) . ?
Au1 Cl1 2.325(3) . ?
C1 N5 1.341(14) . ?
C1 N2 1.348(13) . ?
N2 C3 1.404(13) . ?
N2 C6 1.510(14) . ?
C3 C4 1.314(17) . ?
C3 H3A 0.9500 . ?
C4 N5 1.377(14) . ?
C4 H4A 0.9500 . ?
N5 C16 1.487(14) . ?
C6 C12 1.514(15) . ?
C6 C7 1.533(16) . ?
C6 C11 1.543(15) . ?
C7 C8 1.524(18) . ?
C7 H7A 0.9900 . ?
C7 H7B 0.9900 . ?
C8 C14 1.523(17) . ?
C8 C9 1.538(18) . ?
C8 H8A 1.0000 . ?
C9 C10 1.521(17) . ?
C9 H9A 0.9900 . ?
C9 H9B 0.9900 . ?
C10 C11 1.523(15) . ?
C10 C15 1.528(17) . ?
C10 H10A 1.0000 . ?
C11 H11A 0.9900 . ?
C11 H11B 0.9900 . ?
C12 C13 1.547(16) . ?
C12 H12A 0.9900 . ?
C12 H12B 0.9900 . ?
C13 C14 1.513(18) . ?
C13 C15 1.527(19) . ?
C13 H13A 1.0000 . ?
C14 H14A 0.9900 . ?
C14 H14B 0.9900 . ?
C15 H15A 0.9900 . ?
C15 H15B 0.9900 . ?
C16 C21 1.50(2) . ?
C16 C22 1.498(18) . ?
C16 C17 1.52(2) . ?
C17 C18 1.56(3) . ?
C17 H17A 0.9900 . ?
C17 H17B 0.9900 . ?
C18 C19 1.48(3) . ?
C18 C24 1.49(3) . ?
C18 H18A 1.0000 . ?
C19 C20 1.44(3) . ?
C19 H19A 0.9900 . ?
C19 H19B 0.9900 . ?
C20 C25 1.46(3) . ?
C20 C21 1.64(3) . ?
C20 H20A 1.0000 . ?
C21 H21A 0.9900 . ?
C21 H21B 0.9900 . ?
C22 C23 1.59(2) . ?
C22 H22A 0.9900 . ?
C22 H22B 0.9900 . ?
C23 C25 1.48(3) . ?
C23 C24 1.51(3) . ?
C23 H23A 1.0000 . ?
C24 H24A 0.9900 . ?
C24 H24B 0.9900 . ?
C25 H25A 0.9900 . ?
C25 H25B 0.9900 . ?
Au31 C31 1.992(11) . ?
Au31 Cl31 2.281(3) . ?
C31 N35 1.344(15) . ?
C31 N32 1.365(15) . ?
N32 C33 1.393(15) . ?
N32 C36 1.511(15) . ?
C33 C34 1.322(19) . ?
C33 H33A 0.9500 . ?
C34 N35 1.379(15) . ?
C34 H34A 0.9500 . ?
N35 C46 1.490(15) . ?
C36 C41 1.493(16) . ?
C36 C42 1.528(16) . ?
C36 C37 1.538(16) . ?
C37 C38 1.530(17) . ?
C37 H37A 0.9900 . ?
C37 H37B 0.9900 . ?
C38 C44 1.515(18) . ?
C38 C39 1.548(18) . ?
C38 H38A 1.0000 . ?
C39 C40 1.50(2) . ?
C39 H39A 0.9900 . ?
C39 H39B 0.9900 . ?
C40 C41 1.520(18) . ?
C40 C45 1.558(19) . ?
C40 H40A 1.0000 . ?
C41 H41A 0.9900 . ?
C41 H41B 0.9900 . ?
C42 C43 1.504(17) . ?
C42 H42A 0.9900 . ?
C42 H42B 0.9900 . ?
C43 C45 1.523(18) . ?
C43 C44 1.537(18) . ?
C43 H43A 1.0000 . ?
C44 H44A 0.9900 . ?
C44 H44B 0.9900 . ?
C45 H45A 0.9900 . ?
C45 H45B 0.9900 . ?
C46 C47 1.528(15) . ?
C46 C51 1.547(16) . ?
C46 C52 1.551(16) . ?
C47 C48 1.542(15) . ?
C47 H47A 0.9900 . ?
C47 H47B 0.9900 . ?
C48 C49 1.507(16) . ?
C48 C54 1.541(16) . ?
C48 H48A 1.0000 . ?
C49 C50 1.502(18) . ?
C49 H49A 0.9900 . ?
C49 H49B 0.9900 . ?
C50 C51 1.519(18) . ?
C50 C55 1.534(19) . ?
C50 H50A 1.0000 . ?
C51 H51A 0.9900 . ?
C51 H51B 0.9900 . ?
C52 C53 1.517(18) . ?
C52 H52A 0.9900 . ?
C52 H52B 0.9900 . ?
C53 C55 1.527(17) . ?
C53 C54 1.531(17) . ?
C53 H53A 1.0000 . ?
C54 H54A 0.9900 . ?
C54 H54B 0.9900 . ?
C55 H55A 0.9900 . ?
C55 H55B 0.9900 . ?

loop_
_geom_torsion_atom_site_label_1
_geom_torsion_atom_site_label_2
_geom_torsion_atom_site_label_3
_geom_torsion_atom_site_label_4
_geom_torsion
_geom_torsion_site_symmetry_1
_geom_torsion_site_symmetry_2
_geom_torsion_site_symmetry_3
_geom_torsion_site_symmetry_4
_geom_torsion_publ_flag
Cl2 Au1 C1 N5 -91.2(9) . . . . ?
Cl3 Au1 C1 N5 90.3(9) . . . . ?
Cl2 Au1 C1 N2 92.0(10) . . . . ?
Cl3 Au1 C1 N2 -86.5(10) . . . . ?
N5 C1 N2 C3 1.0(12) . . . . ?
Au1 C1 N2 C3 178.2(8) . . . . ?
N5 C1 N2 C6 -178.8(11) . . . . ?
Au1 C1 N2 C6 -1.6(17) . . . . ?
C1 N2 C3 C4 -0.7(14) . . . . ?
C6 N2 C3 C4 179.1(11) . . . . ?
N2 C3 C4 N5 0.2(15) . . . . ?
N2 C1 N5 C4 -0.9(13) . . . . ?
Au1 C1 N5 C4 -178.2(9) . . . . ?
N2 C1 N5 C16 -179.1(12) . . . . ?
Au1 C1 N5 C16 3.6(18) . . . . ?
C3 C4 N5 C1 0.4(15) . . . . ?
C3 C4 N5 C16 178.9(12) . . . . ?
C1 N2 C6 C12 -1.7(17) . . . . ?
C3 N2 C6 C12 178.4(10) . . . . ?
C1 N2 C6 C7 119.9(13) . . . . ?
C3 N2 C6 C7 -59.9(13) . . . . ?
C1 N2 C6 C11 -122.7(12) . . . . ?
C3 N2 C6 C11 57.4(13) . . . . ?
N2 C6 C7 C8 177.4(9) . . . . ?
C12 C6 C7 C8 -58.5(12) . . . . ?
C11 C6 C7 C8 61.0(12) . . . . ?
C6 C7 C8 C14 57.6(13) . . . . ?
C6 C7 C8 C9 -61.1(12) . . . . ?
C14 C8 C9 C10 -58.8(12) . . . . ?
C7 C8 C9 C10 61.0(13) . . . . ?
C8 C9 C10 C11 -60.7(13) . . . . ?
C8 C9 C10 C15 58.9(13) . . . . ?
C9 C10 C11 C6 59.1(12) . . . . ?
C15 C10 C11 C6 -60.6(12) . . . . ?
N2 C6 C11 C10 -175.3(8) . . . . ?
C12 C6 C11 C10 60.9(11) . . . . ?
C7 C6 C11 C10 -59.1(12) . . . . ?
N2 C6 C12 C13 179.7(10) . . . . ?
C7 C6 C12 C13 59.5(12) . . . . ?
C11 C6 C12 C13 -60.1(12) . . . . ?
C6 C12 C13 C14 -59.8(13) . . . . ?
C6 C12 C13 C15 59.7(13) . . . . ?
C15 C13 C14 C8 -60.6(14) . . . . ?
C12 C13 C14 C8 58.8(14) . . . . ?
C7 C8 C14 C13 -58.4(15) . . . . ?
C9 C8 C14 C13 59.6(13) . . . . ?
C14 C13 C15 C10 60.1(13) . . . . ?
C12 C13 C15 C10 -59.4(13) . . . . ?
C9 C10 C15 C13 -59.4(12) . . . . ?
C11 C10 C15 C13 60.5(12) . . . . ?
C1 N5 C16 C21 116.0(15) . . . . ?
C4 N5 C16 C21 -62.0(17) . . . . ?
C1 N5 C16 C22 -9(2) . . . . ?
C4 N5 C16 C22 173.0(15) . . . . ?
C1 N5 C16 C17 -130.1(15) . . . . ?
C4 N5 C16 C17 51.9(17) . . . . ?
N5 C16 C17 C18 -179.6(15) . . . . ?
C21 C16 C17 C18 -64.9(19) . . . . ?
C22 C16 C17 C18 55(2) . . . . ?
C16 C17 C18 C19 63(2) . . . . ?
C16 C17 C18 C24 -51(3) . . . . ?
C24 C18 C19 C20 48(2) . . . . ?
C17 C18 C19 C20 -67(2) . . . . ?
C18 C19 C20 C25 -43(3) . . . . ?
C18 C19 C20 C21 63(2) . . . . ?
N5 C16 C21 C20 175.4(14) . . . . ?
C22 C16 C21 C20 -57(2) . . . . ?
C17 C16 C21 C20 60.3(19) . . . . ?
C19 C20 C21 C16 -56(2) . . . . ?
C25 C20 C21 C16 61(2) . . . . ?
N5 C16 C22 C23 173.7(16) . . . . ?
C21 C16 C22 C23 51(2) . . . . ?
C17 C16 C22 C23 -65(2) . . . . ?
C16 C22 C23 C25 -51(2) . . . . ?
C16 C22 C23 C24 65(2) . . . . ?
C19 C18 C24 C23 -51(3) . . . . ?
C17 C18 C24 C23 58(3) . . . . ?
C25 C23 C24 C18 50(3) . . . . ?
C22 C23 C24 C18 -62(3) . . . . ?
C19 C20 C25 C23 38(3) . . . . ?
C21 C20 C25 C23 -69(2) . . . . ?
C24 C23 C25 C20 -41(3) . . . . ?
C22 C23 C25 C20 67(2) . . . . ?
N35 C31 N32 C33 0.7(13) . . . . ?
Au31 C31 N32 C33 -177.5(9) . . . . ?
N35 C31 N32 C36 -179.4(10) . . . . ?
Au31 C31 N32 C36 2.3(16) . . . . ?
C31 N32 C33 C34 -0.3(15) . . . . ?
C36 N32 C33 C34 179.8(11) . . . . ?
N32 C33 C34 N35 -0.2(15) . . . . ?
N32 C31 N35 C34 -0.8(13) . . . . ?
Au31 C31 N35 C34 177.3(9) . . . . ?
N32 C31 N35 C46 175.6(10) . . . . ?
Au31 C31 N35 C46 -6.2(16) . . . . ?
C33 C34 N35 C31 0.6(15) . . . . ?
C33 C34 N35 C46 -175.8(11) . . . . ?
C31 N32 C36 C41 175.8(11) . . . . ?
C33 N32 C36 C41 -4.4(16) . . . . ?
C31 N32 C36 C42 -63.9(14) . . . . ?
C33 N32 C36 C42 116.0(13) . . . . ?
C31 N32 C36 C37 56.4(14) . . . . ?
C33 N32 C36 C37 -123.7(12) . . . . ?
C41 C36 C37 C38 60.5(12) . . . . ?
N32 C36 C37 C38 -178.2(10) . . . . ?
C42 C36 C37 C38 -58.3(13) . . . . ?
C36 C37 C38 C44 58.2(13) . . . . ?
C36 C37 C38 C39 -61.3(14) . . . . ?
C44 C38 C39 C40 -59.7(15) . . . . ?
C37 C38 C39 C40 59.6(14) . . . . ?
C38 C39 C40 C41 -58.7(14) . . . . ?
C38 C39 C40 C45 61.0(14) . . . . ?
N32 C36 C41 C40 -178.7(10) . . . . ?
C42 C36 C41 C40 60.9(14) . . . . ?
C37 C36 C41 C40 -58.5(14) . . . . ?
C39 C40 C41 C36 59.5(15) . . . . ?
C45 C40 C41 C36 -61.1(14) . . . . ?
C41 C36 C42 C43 -59.1(13) . . . . ?
N32 C36 C42 C43 179.3(9) . . . . ?
C37 C36 C42 C43 59.2(13) . . . . ?
C36 C42 C43 C45 60.7(14) . . . . ?
C36 C42 C43 C44 -60.6(13) . . . . ?
C37 C38 C44 C43 -59.0(13) . . . . ?
C39 C38 C44 C43 59.7(13) . . . . ?
C42 C43 C44 C38 61.1(13) . . . . ?
C45 C43 C44 C38 -61.6(13) . . . . ?
C42 C43 C45 C40 -60.4(15) . . . . ?
C44 C43 C45 C40 61.5(14) . . . . ?
C39 C40 C45 C43 -62.6(14) . . . . ?
C41 C40 C45 C43 58.8(14) . . . . ?
C31 N35 C46 C47 -60.0(13) . . . . ?
C34 N35 C46 C47 115.9(12) . . . . ?
C31 N35 C46 C51 -179.3(10) . . . . ?
C34 N35 C46 C51 -3.4(15) . . . . ?
C31 N35 C46 C52 60.5(14) . . . . ?
C34 N35 C46 C52 -123.6(12) . . . . ?
N35 C46 C47 C48 179.4(9) . . . . ?
C51 C46 C47 C48 -58.8(13) . . . . ?
C52 C46 C47 C48 58.0(12) . . . . ?
C46 C47 C48 C49 60.1(13) . . . . ?
C46 C47 C48 C54 -60.7(12) . . . . ?
C47 C48 C49 C50 -58.8(13) . . . . ?
C54 C48 C49 C50 61.0(13) . . . . ?
C48 C49 C50 C51 59.1(14) . . . . ?
C48 C49 C50 C55 -62.4(13) . . . . ?
C49 C50 C51 C46 -59.2(14) . . . . ?
C55 C50 C51 C46 61.0(13) . . . . ?
N35 C46 C51 C50 177.8(10) . . . . ?
C47 C46 C51 C50 58.2(13) . . . . ?
C52 C46 C51 C50 -60.0(13) . . . . ?
N35 C46 C52 C53 -177.6(9) . . . . ?
C47 C46 C52 C53 -57.6(12) . . . . ?
C51 C46 C52 C53 59.6(12) . . . . ?
C46 C52 C53 C55 -60.7(13) . . . . ?
C46 C52 C53 C54 60.3(12) . . . . ?
C52 C53 C54 C48 -62.5(12) . . . . ?
C55 C53 C54 C48 59.5(13) . . . . ?
C49 C48 C54 C53 -58.8(13) . . . . ?
C47 C48 C54 C53 61.9(12) . . . . ?
C52 C53 C55 C50 59.1(14) . . . . ?
C54 C53 C55 C50 -62.3(14) . . . . ?
C49 C50 C55 C53 63.0(14) . . . . ?
C51 C50 C55 C53 -59.1(14) . . . . ?
